data_7059271
loop_
_publ_author_name
'Lukov, Vladimir V.'
'Tsaturyan, Arshak A.'
'Tupolova, Yulia P.'
'Popov, Leonid D.'
'Shcherbakov, Igor N.'
'Lebedev, Vladimir E.'
'Askalepova, Olga I.'
'Lastovina, Tatiana A.'
'Lazarenko, Vladimir A.'
'Khustalev, Victor N.'
'Poler, Jordan C.'

_publ_section_title
;
 Theoretical and experimental study of the coordination ability of
 4,6-dimethylpyrimidinylhydrazone diacetylmonooxime towards Ni(ii),
 Mn(ii), Fe(iii) and Co(iii) ions
;
_journal_issue 5
_journal_name_full 'New Journal of Chemistry'
_journal_page_first 2146
_journal_page_last 2154
_journal_paper_doi 10.1039/C9NJ05200C
_journal_volume 44
_journal_year 2020
_chemical_formula_moiety 'C10 H15 N5 O, 0.5(H2 O)'
_chemical_formula_sum 'C10 H16 N5 O1.5'
_chemical_formula_weight 230.28
_space_group_crystal_system monoclinic
_space_group_IT_number 13
_space_group_name_Hall '-P 2yac'
_space_group_name_H-M_alt 'P 1 2/n 1'
_atom_sites_solution_hydrogens difmap
_atom_sites_solution_primary difmap
_atom_sites_solution_secondary difmap
_audit_creation_method SHELXL-2014/7
_audit_update_record
;
2018-12-27 deposited with the CCDC.	2020-01-06 downloaded from the CCDC.
;
_cell_angle_alpha 90
_cell_angle_beta 98.834(1)
_cell_angle_gamma 90
_cell_formula_units_Z 4
_cell_length_a 10.0278(4)
_cell_length_b 10.8150(4)
_cell_length_c 11.2650(4)
_cell_measurement_reflns_used 2856
_cell_measurement_temperature 120(2)
_cell_measurement_theta_max 30.91
_cell_measurement_theta_min 2.53
_cell_volume 1207.20(8)
_computing_cell_refinement 'Bruker SAINT'
_computing_data_collection 'Bruker APEX2'
_computing_data_reduction 'Bruker SAINT'
_computing_molecular_graphics 'Bruker SHELXTL'
_computing_publication_material 'Bruker SHELXTL'
_computing_structure_refinement 'SHELXL-2014/7 (Sheldrick, 2014)'
_computing_structure_solution 'Superflip (Palatinus & Chapius, 2007)'
_diffrn_ambient_temperature 120(2)
_diffrn_measured_fraction_theta_full 1.000
_diffrn_measured_fraction_theta_max 0.996
_diffrn_measurement_device_type 'Bruker APEX-II CCD'
_diffrn_measurement_method '\f and \w scans'
_diffrn_radiation_type MoK\a
_diffrn_radiation_wavelength 0.71073
_diffrn_reflns_av_R_equivalents 0.0422
_diffrn_reflns_av_unetI/netI 0.0395
_diffrn_reflns_Laue_measured_fraction_full 1.000
_diffrn_reflns_Laue_measured_fraction_max 0.996
_diffrn_reflns_limit_h_max 14
_diffrn_reflns_limit_h_min -14
_diffrn_reflns_limit_k_max 15
_diffrn_reflns_limit_k_min -15
_diffrn_reflns_limit_l_max 16
_diffrn_reflns_limit_l_min -16
_diffrn_reflns_number 15468
_diffrn_reflns_point_group_measured_fraction_full 1.000
_diffrn_reflns_point_group_measured_fraction_max 0.996
_diffrn_reflns_theta_full 25.242
_diffrn_reflns_theta_max 31.064
_diffrn_reflns_theta_min 1.883
_diffrn_source 'sealed tube'
_exptl_absorpt_coefficient_mu 0.090
_exptl_absorpt_correction_T_max 0.746
_exptl_absorpt_correction_T_min 0.637
_exptl_absorpt_correction_type multi-scan
_exptl_absorpt_process_details 'Bruker SADABS'
_exptl_crystal_colour colourless
_exptl_crystal_density_diffrn 1.267
_exptl_crystal_description prism
_exptl_crystal_F_000 492
_exptl_crystal_size_max 0.32
_exptl_crystal_size_mid 0.20
_exptl_crystal_size_min 0.20
_refine_diff_density_max 0.400
_refine_diff_density_min -0.241
_refine_diff_density_rms 0.052
_refine_ls_extinction_method none
_refine_ls_goodness_of_fit_ref 1.023
_refine_ls_hydrogen_treatment refall
_refine_ls_matrix_type full
_refine_ls_number_parameters 214
_refine_ls_number_reflns 3873
_refine_ls_number_restraints 0
_refine_ls_restrained_S_all 1.023
_refine_ls_R_factor_all 0.0769
_refine_ls_R_factor_gt 0.0463
_refine_ls_shift/su_max 0.001
_refine_ls_shift/su_mean 0.000
_refine_ls_structure_factor_coef Fsqd
_refine_ls_weighting_details 'w=1/[\s^2^(Fo^2^)+(0.0797P)^2^] where P=(Fo^2^+2Fc^2^)/3'
_refine_ls_weighting_scheme calc
_refine_ls_wR_factor_gt 0.1219
_refine_ls_wR_factor_ref 0.1388
_reflns_Friedel_coverage 0.000
_reflns_number_gt 2661
_reflns_number_total 3873
_reflns_threshold_expression 'I > 2\s(I)'
_cod_data_source_file c9nj05200c2.cif
_cod_data_source_block L
_cod_depositor_comments 'Adding full bibliography for 7059271--7059274.cif.'
_cod_original_sg_symbol_H-M 'P 2/n'
_cod_original_formula_sum 'C10 H16 N5 O1.50'
_cod_database_code 7059271
_shelx_shelxl_version_number 2014/7
_shelx_space_group_comment
;
The symmetry employed for this shelxl refinement is uniquely defined
by the following loop, which should always be used as a source of
symmetry information in preference to the above space-group names.
They are only intended as comments.
;
_shelx_estimated_absorpt_t_min 0.972
_shelx_estimated_absorpt_t_max 0.982

loop_
_space_group_symop_operation_xyz
'x, y, z'
'-x+1/2, y, -z+1/2'
'-x, -y, -z'
'x-1/2, -y, z-1/2'

loop_
_atom_site_label
_atom_site_type_symbol
_atom_site_fract_x
_atom_site_fract_y
_atom_site_fract_z
_atom_site_U_iso_or_equiv
_atom_site_adp_type
_atom_site_occupancy
_atom_site_site_symmetry_order
_atom_site_calc_flag
_atom_site_refinement_flags_posn
_atom_site_refinement_flags_adp
_atom_site_refinement_flags_occupancy
O1 O 0.23838(9) 0.45718(9) 0.54897(8) 0.0269(2) Uani 1 1 d . . .
N1 N 0.31452(10) 0.45621(10) 0.45443(9) 0.0217(2) Uani 1 1 d . . .
N2 N 0.45284(10) 0.67911(9) 0.28805(9) 0.0188(2) Uani 1 1 d . . .
N3 N 0.53551(11) 0.68293(10) 0.20206(10) 0.0220(2) Uani 1 1 d . . .
N4 N 0.52649(10) 0.89837(9) 0.19647(9) 0.0199(2) Uani 1 1 d . . .
N5 N 0.68265(10) 0.78182(9) 0.09956(9) 0.0202(2) Uani 1 1 d . . .
C1 C 0.33935(11) 0.56574(11) 0.41891(11) 0.0189(2) Uani 1 1 d . . .
C2 C 0.42248(11) 0.56943(11) 0.32127(10) 0.0188(2) Uani 1 1 d . . .
C3 C 0.58231(11) 0.79384(11) 0.16561(10) 0.0182(2) Uani 1 1 d . . .
C4 C 0.57742(12) 1.00302(11) 0.15652(11) 0.0211(2) Uani 1 1 d . . .
C5 C 0.68055(13) 1.00057(12) 0.08722(11) 0.0226(3) Uani 1 1 d . . .
C6 C 0.73284(12) 0.88686(12) 0.06022(10) 0.0210(2) Uani 1 1 d . . .
C7 C 0.29382(14) 0.68331(12) 0.47028(12) 0.0241(3) Uani 1 1 d . . .
C8 C 0.46854(14) 0.45212(12) 0.26962(12) 0.0240(3) Uani 1 1 d . . .
C9 C 0.51964(15) 1.12195(12) 0.19420(14) 0.0283(3) Uani 1 1 d . . .
C10 C 0.84824(15) 0.87455(15) -0.00868(13) 0.0292(3) Uani 1 1 d . . .
O2 O 0.7500 0.05458(14) 0.7500 0.0365(4) Uani 1 2 d S T P
H1O H 0.2278(17) 0.3806(19) 0.5572(15) 0.038(5) Uiso 1 1 d . . .
H2O H 0.820(2) 0.101(2) 0.742(2) 0.067(7) Uiso 1 1 d . . .
H3N H 0.5791(19) 0.615(2) 0.1837(18) 0.056(6) Uiso 1 1 d . . .
H5 H 0.7153(18) 1.0722(17) 0.0574(16) 0.041(5) Uiso 1 1 d . . .
H7A H 0.270(2) 0.747(2) 0.418(2) 0.077(7) Uiso 1 1 d . . .
H7B H 0.225(2) 0.666(2) 0.508(2) 0.083(8) Uiso 1 1 d . . .
H7C H 0.360(2) 0.717(2) 0.530(2) 0.080(7) Uiso 1 1 d . . .
H8A H 0.4448(16) 0.4523(15) 0.1830(17) 0.038(4) Uiso 1 1 d . . .
H8B H 0.5713(17) 0.4446(15) 0.2868(15) 0.038(4) Uiso 1 1 d . . .
H8C H 0.428(2) 0.383(2) 0.3013(19) 0.064(6) Uiso 1 1 d . . .
H9A H 0.5628(18) 1.1413(17) 0.2737(17) 0.047(5) Uiso 1 1 d . . .
H9B H 0.425(2) 1.1127(18) 0.1914(18) 0.058(6) Uiso 1 1 d . . .
H9C H 0.534(2) 1.1888(19) 0.1409(18) 0.058(6) Uiso 1 1 d . . .
H10A H 0.8485(16) 0.9363(16) -0.0666(16) 0.039(5) Uiso 1 1 d . . .
H10B H 0.844(2) 0.796(2) -0.0479(18) 0.062(6) Uiso 1 1 d . . .
H10C H 0.933(2) 0.8743(18) 0.0489(18) 0.052(5) Uiso 1 1 d . . .

loop_
_atom_site_aniso_label
_atom_site_aniso_U_11
_atom_site_aniso_U_22
_atom_site_aniso_U_33
_atom_site_aniso_U_23
_atom_site_aniso_U_13
_atom_site_aniso_U_12
O1 0.0321(5) 0.0234(5) 0.0291(5) 0.0027(4) 0.0171(4) -0.0028(4)
N1 0.0218(5) 0.0227(5) 0.0221(5) 0.0018(4) 0.0079(4) -0.0014(4)
N2 0.0194(5) 0.0190(5) 0.0193(5) 0.0013(4) 0.0068(4) 0.0006(4)
N3 0.0250(5) 0.0181(5) 0.0258(5) 0.0016(4) 0.0132(4) 0.0025(4)
N4 0.0214(5) 0.0187(5) 0.0204(5) 0.0018(4) 0.0064(4) 0.0015(4)
N5 0.0213(5) 0.0216(5) 0.0193(5) 0.0017(4) 0.0076(4) 0.0011(4)
C1 0.0179(5) 0.0191(6) 0.0200(5) 0.0013(4) 0.0042(4) -0.0002(4)
C2 0.0189(5) 0.0180(5) 0.0201(5) 0.0007(4) 0.0043(4) 0.0011(4)
C3 0.0190(5) 0.0191(5) 0.0167(5) 0.0012(4) 0.0038(4) 0.0006(4)
C4 0.0235(6) 0.0196(6) 0.0198(6) 0.0010(4) 0.0020(4) 0.0007(4)
C5 0.0245(6) 0.0210(6) 0.0228(6) 0.0046(5) 0.0048(5) -0.0026(5)
C6 0.0210(5) 0.0249(6) 0.0177(5) 0.0035(4) 0.0048(4) -0.0010(4)
C7 0.0298(7) 0.0203(6) 0.0245(6) 0.0020(5) 0.0113(5) 0.0028(5)
C8 0.0281(7) 0.0187(6) 0.0273(7) 0.0003(5) 0.0108(5) 0.0017(5)
C9 0.0333(7) 0.0193(6) 0.0337(7) -0.0004(5) 0.0090(6) 0.0026(5)
C10 0.0283(7) 0.0328(7) 0.0299(7) 0.0053(6) 0.0148(6) 0.0002(6)
O2 0.0265(7) 0.0289(8) 0.0568(10) 0.000 0.0148(7) 0.000

loop_
_atom_type_symbol
_atom_type_description
_atom_type_scat_dispersion_real
_atom_type_scat_dispersion_imag
_atom_type_scat_source
C C 0.0033 0.0016 'International Tables Vol C Tables 4.2.6.8 and 6.1.1.4'
H H 0.0000 0.0000 'International Tables Vol C Tables 4.2.6.8 and 6.1.1.4'
N N 0.0061 0.0033 'International Tables Vol C Tables 4.2.6.8 and 6.1.1.4'
O O 0.0106 0.0060 'International Tables Vol C Tables 4.2.6.8 and 6.1.1.4'

loop_
_geom_angle_atom_site_label_1
_geom_angle_atom_site_label_2
_geom_angle_atom_site_label_3
_geom_angle
N1 O1 H1O 99.7(12)
C1 N1 O1 112.53(10)
C2 N2 N3 115.29(10)
N2 N3 C3 120.64(10)
N2 N3 H3N 120.5(13)
C3 N3 H3N 116.6(13)
C3 N4 C4 115.48(10)
C6 N5 C3 116.73(10)
N1 C1 C2 114.46(10)
N1 C1 C7 125.21(11)
C2 C1 C7 120.31(10)
N2 C2 C1 115.10(10)
N2 C2 C8 124.31(11)
C1 C2 C8 120.57(10)
N4 C3 N5 127.31(11)
N4 C3 N3 119.14(10)
N5 C3 N3 113.55(10)
N4 C4 C5 121.67(11)
N4 C4 C9 116.33(11)
C5 C4 C9 121.97(11)
C4 C5 C6 118.62(11)
C4 C5 H5 122.6(11)
C6 C5 H5 118.8(11)
N5 C6 C5 120.19(11)
N5 C6 C10 117.03(11)
C5 C6 C10 122.75(11)
C1 C7 H7A 117.0(15)
C1 C7 H7B 108.1(17)
H7A C7 H7B 109(2)
C1 C7 H7C 112.6(14)
H7A C7 H7C 104(2)
H7B C7 H7C 104.8(19)
C2 C8 H8A 110.3(10)
C2 C8 H8B 110.8(9)
H8A C8 H8B 106.0(14)
C2 C8 H8C 110.2(13)
H8A C8 H8C 109.1(16)
H8B C8 H8C 110.3(15)
C4 C9 H9A 108.3(11)
C4 C9 H9B 109.1(12)
H9A C9 H9B 111.2(16)
C4 C9 H9C 111.3(12)
H9A C9 H9C 109.1(16)
H9B C9 H9C 107.8(17)
C6 C10 H10A 112.6(10)
C6 C10 H10B 109.6(12)
H10A C10 H10B 108.5(16)
C6 C10 H10C 108.4(11)
H10A C10 H10C 111.5(15)
H10B C10 H10C 105.9(16)

loop_
_geom_bond_atom_site_label_1
_geom_bond_atom_site_label_2
_geom_bond_distance
O1 N1 1.4026(13)
O1 H1O 0.84(2)
N1 C1 1.2868(15)
N2 C2 1.2941(15)
N2 N3 1.3690(13)
N3 C3 1.3736(15)
N3 H3N 0.90(2)
N4 C3 1.3312(15)
N4 C4 1.3472(15)
N5 C6 1.3448(15)
N5 C3 1.3465(14)
C1 C2 1.4792(16)
C1 C7 1.4970(17)
C2 C8 1.4981(17)
C4 C5 1.3884(17)
C4 C9 1.4985(18)
C5 C6 1.3888(18)
C5 H5 0.932(18)
C6 C10 1.4950(17)
C7 H7A 0.92(3)
C7 H7B 0.89(2)
C7 H7C 0.94(2)
C8 H8A 0.969(18)
C8 H8B 1.022(17)
C8 H8C 0.95(2)
C9 H9A 0.956(19)
C9 H9B 0.95(2)
C9 H9C 0.97(2)
C10 H10A 0.934(18)
C10 H10B 0.96(2)
C10 H10C 0.986(19)
O2 H2O 0.88(2)

loop_
_geom_hbond_atom_site_label_D
_geom_hbond_atom_site_label_H
_geom_hbond_atom_site_label_A
_geom_hbond_distance_DH
_geom_hbond_distance_HA
_geom_hbond_distance_DA
_geom_hbond_angle_DHA
_geom_hbond_site_symmetry_A
O1 H1O N5 0.84(2) 1.89(2) 2.7233(14) 168.4(17) 4_566
O2 H2O N4 0.88(2) 2.21(2) 2.9704(10) 144.9(19) 4_666
N3 H3N O1 0.90(2) 2.49(2) 3.2383(14) 141.1(17) 4_665
C10 H10A O2 0.934(18) 2.501(18) 3.3659(17) 154.1(14) 1_564
